data_7702037
loop_
_publ_author_name
'Heindl, Claudia'
'Peresypkina, Eugenia V.'
'Virovets, Alexander V.'
'Komarov, Vladislav Yu'
'Scheer, Manfred'

_publ_section_title
;
 1,2,4-Triphospholyl anions - versatile building blocks for the formation
 of 1D, 2D and 3D assemblies.
;
_journal_issue 22
_journal_name_full 'Dalton transactions (Cambridge, England : 2003)'
_journal_page_first 10245
_journal_page_last 10252
_journal_paper_doi 10.1039/c5dt01230a
_journal_volume 44
_journal_year 2015
_chemical_formula_structural '[Cu6 Cl5(Me C N)3(P3 C2(tBu)2)3(Cu Cl)(Cu(Me C N)3)2]\'u8.1(Me C N)'
_chemical_formula_sum 'C64.2 H105.3 Cl6 Cu9 N17.1 P9'
_chemical_formula_weight 2180.05
_space_group_IT_number 11
_space_group_name_Hall '-P 2yb'
_space_group_name_H-M_alt 'P 1 21/m 1'
_symmetry_cell_setting monoclinic
_symmetry_space_group_name_Hall '-P 2yb'
_symmetry_space_group_name_H-M 'P 1 21/m 1'
_atom_sites_solution_hydrogens geom
_atom_sites_solution_primary direct
_atom_sites_solution_secondary difmap
_audit_creation_method SHELXL-97
_audit_update_record
;
2015-03-24 deposited with the CCDC.
2015-04-24 downloaded from the CCDC.
;
_cell_angle_alpha 90.00
_cell_angle_beta 95.626(2)
_cell_angle_gamma 90.00
_cell_formula_units_Z 2
_cell_length_a 13.1219(2)
_cell_length_b 27.5544(6)
_cell_length_c 13.9810(4)
_cell_measurement_reflns_used 6220
_cell_measurement_temperature 123(2)
_cell_measurement_theta_max 72.4900
_cell_measurement_theta_min 3.7170
_cell_volume 5030.7(2)
_computing_cell_refinement
;
CrysAlisPro, Agilent Technologies,
Version 1.171.36.28 (release 01-02-2013 CrysAlis171 .NET)
(compiled Feb  1 2013,16:14:44)
;
_computing_data_collection
;
CrysAlisPro, Agilent Technologies,
Version 1.171.36.28 (release 01-02-2013 CrysAlis171 .NET)
(compiled Feb  1 2013,16:14:44)
;
_computing_data_reduction
;
CrysAlisPro, Agilent Technologies,
Version 1.171.36.28 (release 01-02-2013 CrysAlis171 .NET)
(compiled Feb  1 2013,16:14:44)
;
_computing_molecular_graphics 'SXGRAPH (Farrugia, 1999)'
_computing_structure_refinement 'SHELXL-97 (Sheldrick, 1997)'
_computing_structure_solution 'SIR-97 (Altomare, 1999)'
_diffrn_ambient_temperature 123(2)
_diffrn_detector_area_resol_mean 10.3546
_diffrn_measured_fraction_theta_full 0.987
_diffrn_measured_fraction_theta_max 0.951
_diffrn_measurement_device_type 'SuperNova,Single source at offset,Atlas'
_diffrn_measurement_method '\w scans'
_diffrn_radiation_monochromator mirror
_diffrn_radiation_probe x-ray
_diffrn_radiation_source 'SuperNova (Cu) X-ray Source'
_diffrn_radiation_type CuK\a
_diffrn_radiation_wavelength 1.54178
_diffrn_reflns_av_R_equivalents 0.0321
_diffrn_reflns_av_sigmaI/netI 0.0454
_diffrn_reflns_limit_h_max 16
_diffrn_reflns_limit_h_min -13
_diffrn_reflns_limit_k_max 34
_diffrn_reflns_limit_k_min -21
_diffrn_reflns_limit_l_max 17
_diffrn_reflns_limit_l_min -16
_diffrn_reflns_number 17849
_diffrn_reflns_theta_full 67.50
_diffrn_reflns_theta_max 73.77
_diffrn_reflns_theta_min 3.18
_exptl_absorpt_coefficient_mu 5.184
_exptl_absorpt_correction_T_max 0.857
_exptl_absorpt_correction_T_min 0.693
_exptl_absorpt_correction_type analytical
_exptl_absorpt_process_details
;
CrysAlisPro, Agilent Technologies,
Version 1.171.36.28 (release 01-02-2013 CrysAlis171 .NET)
(compiled Feb  1 2013,16:14:44)
Analytical numeric absorption correction using a multifaceted crystal
			model based on expressions derived by R.C. Clark & J.S. Reid.
(Clark, R. C. & Reid, J. S. (1995). Acta Cryst. A51, 887-897)
;
_exptl_crystal_colour orange
_exptl_crystal_density_diffrn 1.439
_exptl_crystal_density_method 'not measured'
_exptl_crystal_description plate
_exptl_crystal_F_000 2216
_exptl_crystal_size_max 0.1153
_exptl_crystal_size_mid 0.0901
_exptl_crystal_size_min 0.0411
_refine_diff_density_max 0.959
_refine_diff_density_min -0.623
_refine_diff_density_rms 0.095
_refine_ls_extinction_method none
_refine_ls_goodness_of_fit_ref 1.030
_refine_ls_hydrogen_treatment constr
_refine_ls_matrix_type full
_refine_ls_number_parameters 569
_refine_ls_number_reflns 9906
_refine_ls_number_restraints 1
_refine_ls_restrained_S_all 1.030
_refine_ls_R_factor_all 0.0641
_refine_ls_R_factor_gt 0.0466
_refine_ls_shift/su_max 0.001
_refine_ls_shift/su_mean 0.000
_refine_ls_structure_factor_coef Fsqd
_refine_ls_weighting_details 'calc w=1/[\s^2^(Fo^2^)+(0.0771P)^2^+2.7041P] where P=(Fo^2^+2Fc^2^)/3'
_refine_ls_weighting_scheme calc
_refine_ls_wR_factor_gt 0.1293
_refine_ls_wR_factor_ref 0.1425
_reflns_number_gt 7571
_reflns_number_total 9906
_reflns_threshold_expression >2sigma(I)
_cod_data_source_file c5dt01230a2.cif
_cod_data_source_block j
_cod_original_sg_symbol_H-M 'P 21/m'
_cod_original_formula_sum 'C64.20 H105.30 Cl6 Cu9 N17.10 P9'
_cod_database_code 7702037

loop_
_symmetry_equiv_pos_as_xyz
'x, y, z'
'-x, y+1/2, -z'
'-x, -y, -z'
'x, -y-1/2, z'

loop_
_atom_site_label
_atom_site_type_symbol
_atom_site_fract_x
_atom_site_fract_y
_atom_site_fract_z
_atom_site_U_iso_or_equiv
_atom_site_adp_type
_atom_site_occupancy
_atom_site_symmetry_multiplicity
_atom_site_calc_flag
_atom_site_refinement_flags
_atom_site_disorder_assembly
_atom_site_disorder_group
C1 C 0.1621(3) 0.36964(13) 0.4062(3) 0.0361(8) Uani 1 1 d . . .
C2 C 0.2661(3) 0.36247(13) 0.4666(3) 0.0389(9) Uani 1 1 d . . .
C3 C 0.2650(3) 0.38945(16) 0.5613(3) 0.0435(9) Uani 1 1 d . . .
H3A H 0.2510 0.4239 0.5486 0.065 Uiso 1 1 calc R . .
H3B H 0.3317 0.3860 0.5988 0.065 Uiso 1 1 calc R . .
H3C H 0.2115 0.3759 0.5977 0.065 Uiso 1 1 calc R . .
C4 C 0.3520(3) 0.38132(17) 0.4102(4) 0.0475(10) Uani 1 1 d . . .
H4A H 0.3362 0.3736 0.3419 0.071 Uiso 1 1 calc R . .
H4B H 0.4167 0.3659 0.4343 0.071 Uiso 1 1 calc R . .
H4C H 0.3580 0.4166 0.4181 0.071 Uiso 1 1 calc R . .
C5 C 0.2879(3) 0.30925(16) 0.4885(4) 0.0568(13) Uani 1 1 d . . .
H5A H 0.2886 0.2912 0.4282 0.085 Uiso 1 1 calc R . .
H5B H 0.2346 0.2961 0.5255 0.085 Uiso 1 1 calc R . .
H5C H 0.3547 0.3061 0.5261 0.085 Uiso 1 1 calc R . .
C6 C -0.0028(3) 0.41943(13) 0.3180(3) 0.0361(8) Uani 1 1 d . . .
C7 C -0.0685(3) 0.46387(13) 0.2850(3) 0.0391(9) Uani 1 1 d . . .
C8 C -0.0168(3) 0.49185(16) 0.2095(3) 0.0444(10) Uani 1 1 d . . .
H8A H 0.0518 0.5019 0.2364 0.067 Uiso 1 1 calc R . .
H8B H -0.0576 0.5206 0.1902 0.067 Uiso 1 1 calc R . .
H8C H -0.0112 0.4711 0.1534 0.067 Uiso 1 1 calc R . .
C9 C -0.1749(3) 0.44860(15) 0.2414(4) 0.0478(11) Uani 1 1 d . . .
H9A H -0.2095 0.4305 0.2892 0.072 Uiso 1 1 calc R . .
H9B H -0.1685 0.4280 0.1852 0.072 Uiso 1 1 calc R . .
H9C H -0.2151 0.4775 0.2217 0.072 Uiso 1 1 calc R . .
C10 C -0.0822(3) 0.49648(15) 0.3717(4) 0.0458(10) Uani 1 1 d . . .
H10A H -0.0149 0.5069 0.4011 0.069 Uiso 1 1 calc R . .
H10B H -0.1175 0.4783 0.4189 0.069 Uiso 1 1 calc R . .
H10C H -0.1229 0.5250 0.3505 0.069 Uiso 1 1 calc R . .
C11 C -0.4102(3) 0.30019(15) 0.1322(3) 0.0365(8) Uani 1 1 d . . .
C12 C -0.4562(3) 0.35136(15) 0.1161(3) 0.0420(9) Uani 1 1 d . . .
C13 C -0.3720(3) 0.38969(16) 0.1248(4) 0.0506(11) Uani 1 1 d . . .
H13A H -0.3328 0.3870 0.1880 0.076 Uiso 1 1 calc R . .
H13B H -0.4029 0.4220 0.1178 0.076 Uiso 1 1 calc R . .
H13C H -0.3263 0.3846 0.0744 0.076 Uiso 1 1 calc R . .
C14 C -0.5161(5) 0.3553(2) 0.0184(4) 0.0671(15) Uani 1 1 d . . .
H14A H -0.5705 0.3308 0.0128 0.101 Uiso 1 1 calc R . .
H14B H -0.4701 0.3498 -0.0317 0.101 Uiso 1 1 calc R . .
H14C H -0.5464 0.3877 0.0108 0.101 Uiso 1 1 calc R . .
C15 C -0.5266(3) 0.36113(16) 0.1950(4) 0.0504(11) Uani 1 1 d . . .
H15A H -0.4875 0.3581 0.2581 0.076 Uiso 1 1 calc R . .
H15B H -0.5828 0.3375 0.1898 0.076 Uiso 1 1 calc R . .
H15C H -0.5547 0.3940 0.1875 0.076 Uiso 1 1 calc R . .
Cl1 Cl -0.01940(9) 0.2500 0.15681(11) 0.0399(3) Uani 1 2 d S . .
Cl2 Cl -0.14650(9) 0.2500 0.41213(10) 0.0343(3) Uani 1 2 d S . .
Cl3 Cl -0.30659(8) 0.36281(4) 0.41416(8) 0.0466(2) Uani 1 1 d . B .
Cl4 Cl 0.27423(10) 0.2500 0.23369(14) 0.0516(4) Uani 1 2 d S . .
Cl5A Cl 0.2335(7) 0.2500 -0.0330(9) 0.086(3) Uani 0.25 1 d P A 1
Cl5B Cl 0.2431(8) 0.2758(5) -0.0421(9) 0.081(4) Uani 0.25 1 d P . 2
Cu1 Cu 0.03598(6) 0.2500 0.44181(7) 0.0410(2) Uani 1 2 d S . .
Cu2 Cu 0.11545(6) 0.2500 0.28674(7) 0.0398(2) Uani 1 2 d S . .
Cu3 Cu -0.20394(4) 0.322865(19) 0.32330(4) 0.03483(14) Uani 1 1 d . . .
Cu4 Cu -0.12577(4) 0.32089(2) 0.16870(5) 0.03701(15) Uani 1 1 d . . .
Cu5 Cu 0.34508(6) 0.2500 0.08960(9) 0.0568(3) Uani 1 2 d S . .
Cu6 Cu 0.21848(4) 0.49335(2) 0.37259(5) 0.03979(16) Uani 1 1 d . . .
P1 P 0.11946(7) 0.42766(3) 0.37633(8) 0.0361(2) Uani 1 1 d . . .
P2 P 0.08101(7) 0.32188(3) 0.36969(9) 0.0389(2) Uani 1 1 d . . .
P3 P -0.04584(7) 0.35998(3) 0.30498(9) 0.0369(2) Uani 1 1 d . . .
P4 P -0.28652(6) 0.28804(3) 0.18247(7) 0.0327(2) Uani 1 1 d . . .
P5 P -0.48715(10) 0.2500 0.10496(12) 0.0411(3) Uani 1 2 d S . .
N1 N 0.1534(3) 0.55957(12) 0.3783(3) 0.0464(9) Uani 1 1 d . . .
C16 C 0.1164(4) 0.59436(17) 0.3975(4) 0.0511(11) Uani 1 1 d . . .
C17 C 0.0669(7) 0.6387(3) 0.4252(6) 0.118(4) Uani 1 1 d . . .
H17A H 0.0265 0.6323 0.4762 0.177 Uiso 1 1 d . . .
H17B H 0.0247 0.6512 0.3703 0.177 Uiso 1 1 d . . .
H17C H 0.1189 0.6624 0.4447 0.177 Uiso 1 1 d . . .
N2 N 0.3312(3) 0.50534(13) 0.4835(3) 0.0441(8) Uani 1 1 d . . .
C18 C 0.3782(3) 0.51503(14) 0.5523(3) 0.0409(9) Uani 1 1 d . . .
C19 C 0.4369(4) 0.52733(18) 0.6427(4) 0.0530(11) Uani 1 1 d . . .
H19A H 0.4206 0.5606 0.6609 0.080 Uiso 1 1 calc R . .
H19B H 0.5102 0.5248 0.6354 0.080 Uiso 1 1 calc R . .
H19C H 0.4193 0.5048 0.6929 0.080 Uiso 1 1 calc R . .
N3 N 0.2930(3) 0.49866(16) 0.2506(3) 0.0550(10) Uani 1 1 d . . .
C20 C 0.3267(4) 0.5047(2) 0.1799(4) 0.0630(14) Uani 1 1 d . . .
C21 C 0.3701(6) 0.5134(4) 0.0898(5) 0.103(3) Uani 1 1 d . . .
H21A H 0.4416 0.5236 0.1031 0.155 Uiso 1 1 calc R . .
H21B H 0.3310 0.5389 0.0538 0.155 Uiso 1 1 calc R . .
H21C H 0.3670 0.4834 0.0518 0.155 Uiso 1 1 calc R . .
N4 N -0.1112(3) 0.35939(15) 0.0520(3) 0.0514(10) Uani 1 1 d . . .
C22 C -0.1053(4) 0.3857(2) -0.0096(4) 0.0658(15) Uani 1 1 d . B .
C23 C -0.0978(6) 0.4203(3) -0.0869(6) 0.099(3) Uani 1 1 d . . .
H23A H -0.0896 0.4531 -0.0602 0.149 Uiso 1 1 calc R B .
H23B H -0.1603 0.4188 -0.1315 0.149 Uiso 1 1 calc R . .
H23C H -0.0385 0.4122 -0.1214 0.149 Uiso 1 1 calc R . .
N5 N 0.0679(10) 0.2500 0.5743(9) 0.051(3) Uiso 0.30 1 d P B 1
C24 C 0.0959(11) 0.2500 0.6424(10) 0.053(3) Uiso 0.30 1 d P B 1
C25 C 0.144(3) 0.2500 0.751(2) 0.170(13) Uiso 0.30 1 d P B 1
H25A H 0.1321 0.2185 0.7798 0.256 Uiso 0.30 1 calc PR B 1
H25B H 0.1124 0.2756 0.7860 0.256 Uiso 0.30 1 calc PR B 1
H25C H 0.2180 0.2559 0.7528 0.256 Uiso 0.30 1 calc PR B 1
N1S N 0.5454(7) 0.2500 0.5719(7) 0.097(3) Uani 0.50 1 d P C 2
C1S C 0.5429(6) 0.2500 0.4902(7) 0.0596(18) Uani 0.50 1 d P C 2
C2S C 0.5380(5) 0.2500 0.3890(5) 0.0502(15) Uani 0.50 1 d P C 2
H2S1 H 0.5846 0.2747 0.3679 0.075 Uiso 0.50 1 calc PR C 2
H2S2 H 0.4678 0.2572 0.3621 0.075 Uiso 0.50 1 calc PR C 2
H2S3 H 0.5582 0.2180 0.3666 0.075 Uiso 0.50 1 calc PR C 2
N2S N 0.1592(6) 0.4429(3) 0.0252(5) 0.098(2) Uani 1 1 d . D 3
C3S C 0.1633(4) 0.4087(3) 0.0706(5) 0.0698(15) Uani 1 1 d . D 3
C4S C 0.1672(4) 0.3648(3) 0.1284(5) 0.0769(18) Uani 1 1 d . D 3
H4S1 H 0.1031 0.3614 0.1584 0.115 Uiso 1 1 calc R D 3
H4S2 H 0.2248 0.3668 0.1784 0.115 Uiso 1 1 calc R D 3
H4S3 H 0.1761 0.3366 0.0873 0.115 Uiso 1 1 calc R D 3
N3S N 0.0531(12) 0.2500 0.5992(13) 0.035(4) Uiso 0.20 1 d P B 4
C5S C 0.0422(17) 0.2500 0.6725(16) 0.065(5) Uiso 0.20 1 d P B 4
C6S C 0.021(3) 0.2500 0.780(2) 0.104(9) Uiso 0.20 1 d P B 4
H6S1 H -0.0138 0.2808 0.7945 0.156 Uiso 0.20 1 d P E 4
H6S2 H 0.0829 0.2462 0.8210 0.156 Uiso 0.20 1 d P F 4
H6S3 H -0.0274 0.2230 0.7908 0.156 Uiso 0.20 1 d P G 4
N4S N 0.3797(11) 0.4563(7) 0.8483(13) 0.125(7) Uani 0.50 1 d P H 5
C7S C 0.3241(13) 0.4252(8) 0.8394(11) 0.091(5) Uani 0.50 1 d P H 5
C8S C 0.2531(12) 0.3812(7) 0.8352(9) 0.074(4) Uani 0.50 1 d P H 5
H8S1 H 0.2857 0.3540 0.8049 0.110 Uiso 0.50 1 calc PR H 5
H8S2 H 0.1884 0.3893 0.7975 0.110 Uiso 0.50 1 calc PR H 5
H8S3 H 0.2396 0.3720 0.9005 0.110 Uiso 0.50 1 calc PR H 5
N5S N 0.0784(15) 0.3691(7) 0.7838(14) 0.077(5) Uiso 0.30 1 d P I 6
C9S C 0.1611(17) 0.3737(8) 0.8078(16) 0.071(5) Uiso 0.30 1 d P I 6
C10S C 0.268(2) 0.4023(9) 0.8327(19) 0.060(6) Uiso 0.30 1 d P I 6
H10D H 0.2551 0.4325 0.8667 0.090 Uiso 0.30 1 calc PR I 6
H10E H 0.2978 0.4100 0.7729 0.090 Uiso 0.30 1 calc PR I 6
H10F H 0.3154 0.3819 0.8734 0.090 Uiso 0.30 1 calc PR I 6
N7S N -0.209(4) 0.179(2) 0.811(4) 0.159(19) Uiso 0.20 1 d P J -2
C13S C -0.236(4) 0.2106(17) 0.869(3) 0.091(11) Uiso 0.20 1 d P J -2
C14S C -0.2261(17) 0.245(2) 0.9256(15) 0.060(6) Uiso 0.20 1 d P J -2
H14D H -0.2645 0.2733 0.8975 0.090 Uiso 0.20 1 calc PR J -2
H14E H -0.1535 0.2539 0.9377 0.090 Uiso 0.20 1 calc PR J -2
H14F H -0.2527 0.2364 0.9863 0.090 Uiso 0.20 1 calc PR J -2
N8S N -0.3241(12) 0.1316(6) 0.8204(11) 0.086(4) Uiso 0.40 1 d P K 9
C15S C -0.3621(10) 0.1264(5) 0.7431(10) 0.057(3) Uiso 0.40 1 d P K 9
C16S C -0.4128(13) 0.1169(6) 0.6477(11) 0.055(4) Uiso 0.40 1 d P K 9
H16A H -0.4792 0.1335 0.6405 0.083 Uiso 0.40 1 calc PR K 9
H16B H -0.4232 0.0819 0.6393 0.083 Uiso 0.40 1 calc PR K 9
H16C H -0.3701 0.1290 0.5991 0.083 Uiso 0.40 1 calc PR K 9
N9S N -0.5086(14) 0.0837(7) 0.7574(13) 0.103(5) Uiso 0.40 1 d P L 10
C17S C -0.4556(13) 0.1039(6) 0.7051(12) 0.071(4) Uiso 0.40 1 d P L 10
C18S C -0.3883(15) 0.1270(7) 0.6423(13) 0.065(5) Uiso 0.40 1 d P L 10
H18A H -0.3637 0.1033 0.6015 0.097 Uiso 0.40 1 d P M 10
H18B H -0.4246 0.1520 0.6067 0.097 Uiso 0.40 1 d P N 10
H18C H -0.3307 0.1413 0.6819 0.097 Uiso 0.40 1 d P O 10
N10S N -0.278(2) 0.1630(10) 0.859(2) 0.072(6) Uiso 0.20 1 d P P -1
C19S C -0.284(3) 0.2002(12) 0.882(2) 0.066(7) Uiso 0.20 1 d PD P -1
C20S C -0.298(3) 0.2528(15) 0.913(2) 0.104(10) Uiso 0.20 1 d PD P -1
H20A H -0.2315 0.2688 0.9239 0.156 Uiso 0.20 1 calc PR P -1
H20B H -0.3317 0.2533 0.9731 0.156 Uiso 0.20 1 calc PR P -1
H20C H -0.3413 0.2700 0.8630 0.156 Uiso 0.20 1 calc PR P -1
N11S N -0.099(3) 0.1891(13) 0.760(3) 0.096(9) Uiso 0.20 1 d P Q -3
C21S C -0.156(3) 0.2077(12) 0.711(2) 0.072(8) Uiso 0.20 1 d P Q -3
C22S C -0.2152(12) 0.2403(6) 0.6484(11) 0.033(4) Uiso 0.20 1 d P Q -3
H22A H -0.2877 0.2315 0.6466 0.049 Uiso 0.20 1 calc PR Q -3
H22B H -0.1932 0.2381 0.5835 0.049 Uiso 0.20 1 calc PR Q -3
H22C H -0.2055 0.2735 0.6725 0.049 Uiso 0.20 1 calc PR Q -3
N12S N 0.006(3) 0.1602(14) 0.806(3) 0.073(9) Uiso 0.15 1 d P R -1
C23S C -0.009(3) 0.1871(17) 0.856(3) 0.073(10) Uiso 0.15 1 d P R -1
C24S C -0.023(3) 0.2267(14) 0.928(3) 0.066(9) Uiso 0.15 1 d P R -1
H24A H -0.0198 0.2584 0.8965 0.098 Uiso 0.15 1 calc PR R -1
H24B H 0.0305 0.2244 0.9812 0.098 Uiso 0.15 1 calc PR R -1
H24C H -0.0905 0.2229 0.9521 0.098 Uiso 0.15 1 calc PR R -1
N6S N 0.414(3) 0.1941(13) 0.751(2) 0.091(9) Uiso 0.20 1 d P S -3
C11S C 0.423(2) 0.2258(10) 0.7692(18) 0.052(4) Uiso 0.20 1 d P S -3
C12S C 0.4689(19) 0.2638(8) 0.8009(17) 0.052(4) Uiso 0.20 1 d P S -3
H12A H 0.4485 0.2912 0.7586 0.077 Uiso 0.20 1 calc PR S -3
H12B H 0.5431 0.2590 0.8029 0.077 Uiso 0.20 1 calc PR S -3
H12C H 0.4506 0.2707 0.8658 0.077 Uiso 0.20 1 calc PR S -3

loop_
_atom_site_aniso_label
_atom_site_aniso_U_11
_atom_site_aniso_U_22
_atom_site_aniso_U_33
_atom_site_aniso_U_23
_atom_site_aniso_U_13
_atom_site_aniso_U_12
C1 0.0235(16) 0.0256(16) 0.058(2) -0.0022(16) 0.0001(16) 0.0006(14)
C2 0.0252(17) 0.0259(17) 0.064(3) -0.0008(17) -0.0045(17) 0.0003(14)
C3 0.034(2) 0.044(2) 0.052(2) 0.0013(19) -0.0020(18) 0.0007(17)
C4 0.0232(17) 0.051(2) 0.068(3) -0.006(2) 0.0017(18) 0.0047(17)
C5 0.036(2) 0.034(2) 0.095(4) 0.002(2) -0.021(2) 0.0035(17)
C6 0.0243(16) 0.0274(17) 0.057(2) 0.0031(16) 0.0037(16) 0.0004(14)
C7 0.0269(17) 0.0255(17) 0.065(3) 0.0070(17) 0.0050(17) 0.0029(14)
C8 0.0326(19) 0.038(2) 0.063(3) 0.0136(19) 0.0032(19) 0.0015(16)
C9 0.0293(19) 0.0314(19) 0.081(3) 0.013(2) -0.003(2) 0.0048(15)
C10 0.036(2) 0.0331(19) 0.069(3) 0.0040(19) 0.012(2) 0.0088(16)
C11 0.0245(17) 0.041(2) 0.044(2) 0.0051(17) 0.0014(15) 0.0017(15)
C12 0.0260(17) 0.041(2) 0.058(3) 0.0068(19) -0.0013(17) 0.0035(16)
C13 0.031(2) 0.041(2) 0.080(3) 0.017(2) 0.007(2) 0.0049(17)
C14 0.062(3) 0.060(3) 0.074(4) 0.004(3) -0.019(3) 0.018(3)
C15 0.031(2) 0.039(2) 0.082(3) -0.001(2) 0.011(2) 0.0047(17)
Cl1 0.0218(5) 0.0337(6) 0.0638(8) 0.000 0.0021(5) 0.000
Cl2 0.0280(5) 0.0241(5) 0.0501(7) 0.000 0.0007(5) 0.000
Cl3 0.0424(5) 0.0373(5) 0.0609(6) -0.0056(4) 0.0087(4) 0.0050(4)
Cl4 0.0225(6) 0.0519(8) 0.0804(11) 0.000 0.0045(6) 0.000
Cl5A 0.040(3) 0.129(10) 0.083(5) 0.000 -0.017(3) 0.000
Cl5B 0.045(3) 0.124(12) 0.073(4) 0.015(7) -0.009(3) 0.008(5)
Cu1 0.0291(4) 0.0244(4) 0.0688(6) 0.000 0.0004(4) 0.000
Cu2 0.0223(4) 0.0274(4) 0.0688(6) 0.000 0.0002(4) 0.000
Cu3 0.0242(3) 0.0278(3) 0.0523(3) 0.0003(2) 0.0028(2) 0.0000(2)
Cu4 0.0226(3) 0.0340(3) 0.0544(4) 0.0066(2) 0.0040(2) -0.0006(2)
Cu5 0.0199(4) 0.0709(7) 0.0777(7) 0.000 -0.0037(4) 0.000
Cu6 0.0313(3) 0.0273(3) 0.0603(4) 0.0011(3) 0.0023(3) -0.0043(2)
P1 0.0244(4) 0.0221(4) 0.0611(6) 0.0006(4) 0.0013(4) -0.0011(3)
P2 0.0240(4) 0.0217(4) 0.0691(7) 0.0005(4) -0.0055(4) 0.0001(3)
P3 0.0214(4) 0.0228(4) 0.0653(6) 0.0032(4) -0.0020(4) -0.0005(3)
P4 0.0190(4) 0.0300(4) 0.0487(5) 0.0016(4) 0.0015(4) 0.0002(3)
P5 0.0181(6) 0.0422(7) 0.0618(9) 0.000 -0.0020(6) 0.000
N1 0.0412(18) 0.0287(17) 0.069(2) 0.0006(16) 0.0029(17) -0.0029(15)
C16 0.048(2) 0.042(2) 0.062(3) -0.004(2) -0.002(2) 0.003(2)
C17 0.139(7) 0.089(5) 0.114(6) -0.051(5) -0.053(6) 0.071(5)
N2 0.0371(18) 0.0334(17) 0.061(2) 0.0002(16) 0.0009(17) -0.0036(14)
C18 0.0304(18) 0.0304(18) 0.062(3) 0.0041(18) 0.0061(19) -0.0020(15)
C19 0.039(2) 0.048(2) 0.071(3) -0.006(2) 0.000(2) 0.0034(19)
N3 0.040(2) 0.056(2) 0.070(3) 0.011(2) 0.0055(19) -0.0002(17)
C20 0.042(2) 0.078(4) 0.070(3) 0.017(3) 0.010(2) -0.001(2)
C21 0.089(5) 0.148(8) 0.077(4) 0.028(5) 0.030(4) -0.007(5)
N4 0.0298(17) 0.057(2) 0.068(3) 0.020(2) 0.0095(17) 0.0031(16)
C22 0.035(2) 0.086(4) 0.077(4) 0.034(3) 0.008(2) -0.005(2)
C23 0.073(4) 0.127(7) 0.098(5) 0.064(5) 0.008(4) -0.016(4)
N1S 0.082(6) 0.123(8) 0.087(6) 0.000 0.010(5) 0.000
C1S 0.047(4) 0.059(4) 0.074(5) 0.000 0.011(4) 0.000
C2S 0.032(3) 0.046(3) 0.072(4) 0.000 0.002(3) 0.000
N2S 0.102(5) 0.108(5) 0.085(4) 0.029(4) 0.009(3) -0.001(4)
C3S 0.049(3) 0.092(5) 0.068(3) 0.002(3) 0.003(3) 0.001(3)
C4S 0.045(3) 0.093(5) 0.095(4) 0.025(4) 0.016(3) 0.012(3)
N4S 0.069(8) 0.140(13) 0.164(15) 0.107(12) -0.006(9) 0.010(8)
C7S 0.076(9) 0.122(14) 0.074(8) 0.047(9) 0.002(7) 0.042(10)
C8S 0.086(10) 0.084(10) 0.051(7) 0.003(7) 0.013(6) -0.018(8)

loop_
_atom_type_symbol
_atom_type_description
_atom_type_scat_dispersion_real
_atom_type_scat_dispersion_imag
_atom_type_scat_source
C C 0.0181 0.0091 'International Tables Vol C Tables 4.2.6.8 and 6.1.1.4'
H H 0.0000 0.0000 'International Tables Vol C Tables 4.2.6.8 and 6.1.1.4'
Cl Cl 0.3639 0.7018 'International Tables Vol C Tables 4.2.6.8 and 6.1.1.4'
Cu Cu -1.9646 0.5888 'International Tables Vol C Tables 4.2.6.8 and 6.1.1.4'
P P 0.2955 0.4335 'International Tables Vol C Tables 4.2.6.8 and 6.1.1.4'
N N 0.0311 0.0180 'International Tables Vol C Tables 4.2.6.8 and 6.1.1.4'

loop_
_geom_angle_atom_site_label_1
_geom_angle_atom_site_label_2
_geom_angle_atom_site_label_3
_geom_angle
_geom_angle_site_symmetry_1
_geom_angle_site_symmetry_3
C2 C1 P1 119.8(3) . .
C2 C1 P2 123.1(3) . .
P1 C1 P2 117.0(2) . .
C3 C2 C5 108.3(4) . .
C3 C2 C4 110.7(3) . .
C5 C2 C4 107.3(4) . .
C3 C2 C1 109.3(3) . .
C5 C2 C1 111.9(3) . .
C4 C2 C1 109.3(4) . .
C7 C6 P3 123.5(3) . .
C7 C6 P1 119.9(3) . .
P3 C6 P1 116.5(2) . .
C8 C7 C9 108.4(4) . .
C8 C7 C10 110.3(3) . .
C9 C7 C10 107.7(3) . .
C8 C7 C6 109.6(3) . .
C9 C7 C6 111.3(3) . .
C10 C7 C6 109.5(4) . .
C12 C11 P5 119.1(3) . .
C12 C11 P4 124.9(3) . .
P5 C11 P4 115.9(2) . .
C14 C12 C13 109.4(4) . .
C14 C12 C15 109.9(4) . .
C13 C12 C15 107.7(4) . .
C14 C12 C11 111.0(4) . .
C13 C12 C11 110.6(3) . .
C15 C12 C11 108.1(4) . .
Cu2 Cl1 Cu4 109.56(5) . .
Cu2 Cl1 Cu4 109.56(5) . 4_565
Cu4 Cl1 Cu4 107.90(5) . 4_565
Cu1 Cl2 Cu3 110.03(4) . .
Cu1 Cl2 Cu3 110.03(4) . 4_565
Cu3 Cl2 Cu3 110.68(6) . 4_565
Cu2 Cl4 Cu5 138.24(8) . .
Cl5B Cl5B Cu5 71.9(3) 4_565 .
N5 Cu1 N3S 7.1(6) . .
N5 Cu1 P2 112.97(16) . 4_565
N3S Cu1 P2 115.49(14) . 4_565
N5 Cu1 P2 112.97(16) . .
N3S Cu1 P2 115.49(14) . .
P2 Cu1 P2 116.84(7) 4_565 .
N5 Cu1 Cl2 107.3(4) . .
N3S Cu1 Cl2 100.2(4) . .
P2 Cu1 Cl2 102.57(4) 4_565 .
P2 Cu1 Cl2 102.57(4) . .
N5 Cu1 Cu2 142.5(4) . .
N3S Cu1 Cu2 149.6(4) . .
P2 Cu1 Cu2 58.52(3) 4_565 .
P2 Cu1 Cu2 58.52(3) . .
Cl2 Cu1 Cu2 110.24(5) . .
Cl4 Cu2 P2 112.64(4) . .
Cl4 Cu2 P2 112.64(4) . 4_565
P2 Cu2 P2 114.04(7) . 4_565
Cl4 Cu2 Cl1 112.46(7) . .
P2 Cu2 Cl1 102.04(4) . .
P2 Cu2 Cl1 102.04(4) 4_565 .
Cl4 Cu2 Cu1 139.09(6) . .
P2 Cu2 Cu1 57.12(3) . .
P2 Cu2 Cu1 57.12(3) 4_565 .
Cl1 Cu2 Cu1 108.45(5) . .
Cl3 Cu3 P3 115.87(4) . .
Cl3 Cu3 P4 115.01(4) . .
P3 Cu3 P4 115.14(4) . .
Cl3 Cu3 Cl2 106.84(5) . .
P3 Cu3 Cl2 100.46(4) . .
P4 Cu3 Cl2 100.60(4) . .
Cl3 Cu3 Cu4 146.19(4) . .
P3 Cu3 Cu4 57.99(3) . .
P4 Cu3 Cu4 57.25(3) . .
Cl2 Cu3 Cu4 106.96(4) . .
N4 Cu4 P4 116.19(11) . .
N4 Cu4 P3 110.70(14) . .
P4 Cu4 P3 116.71(4) . .
N4 Cu4 Cl1 105.93(13) . .
P4 Cu4 Cl1 103.08(4) . .
P3 Cu4 Cl1 102.23(4) . .
N4 Cu4 Cu3 142.28(12) . .
P4 Cu4 Cu3 58.65(3) . .
P3 Cu4 Cu3 58.16(3) . .
Cl1 Cu4 Cu3 111.62(4) . .
Cl5A Cu5 P5 132.8(3) . 1_655
Cl5A Cu5 Cl5B 18.8(3) . .
P5 Cu5 Cl5B 125.7(3) 1_655 .
Cl5A Cu5 Cl5B 18.8(3) . 4_565
P5 Cu5 Cl5B 125.7(3) 1_655 4_565
Cl5B Cu5 Cl5B 36.3(7) . 4_565
Cl5A Cu5 Cl4 113.4(3) . .
P5 Cu5 Cl4 113.74(7) 1_655 .
Cl5B Cu5 Cl4 116.8(4) . .
Cl5B Cu5 Cl4 116.8(4) 4_565 .
N1 Cu6 N3 101.89(17) . .
N1 Cu6 N2 95.77(15) . .
N3 Cu6 N2 104.40(16) . .
N1 Cu6 P1 118.83(11) . .
N3 Cu6 P1 113.77(13) . .
N2 Cu6 P1 119.26(11) . .
C1 P1 C6 104.71(18) . .
C1 P1 Cu6 125.40(13) . .
C6 P1 Cu6 127.31(14) . .
C1 P2 P3 100.67(13) . .
C1 P2 Cu1 133.82(16) . .
P3 P2 Cu1 112.88(5) . .
C1 P2 Cu2 129.66(14) . .
P3 P2 Cu2 112.96(6) . .
Cu1 P2 Cu2 64.36(4) . .
C6 P3 P2 101.00(13) . .
C6 P3 Cu4 129.29(15) . .
P2 P3 Cu4 113.18(5) . .
C6 P3 Cu3 132.92(13) . .
P2 P3 Cu3 114.03(5) . .
Cu4 P3 Cu3 63.85(3) . .
C11 P4 P4 101.11(14) . 4_565
C11 P4 Cu4 135.42(14) . .
P4 P4 Cu4 112.96(3) 4_565 .
C11 P4 Cu3 126.47(15) . .
P4 P4 Cu3 114.03(3) 4_565 .
Cu4 P4 Cu3 64.10(3) . .
C11 P5 C11 105.9(3) 4_565 .
C11 P5 Cu5 125.45(13) 4_565 1_455
C11 P5 Cu5 125.44(13) . 1_455
C16 N1 Cu6 168.1(4) . .
N1 C16 C17 177.9(7) . .
C18 N2 Cu6 167.4(4) . .
N2 C18 C19 178.5(5) . .
C20 N3 Cu6 173.2(4) . .
N3 C20 C21 178.9(8) . .
C22 N4 Cu4 172.7(5) . .
N4 C22 C23 178.8(8) . .
C24 N5 Cu1 171.2(15) . .
N5 C24 C25 178(2) . .
N1S C1S C2S 179.0(9) . .
N2S C3S C4S 179.3(7) . .
C5S N3S Cu1 166.4(18) . .
N3S C5S C6S 178(3) . .
N4S C7S C8S 175.2(15) . .
N5S C9S C10S 157(2) . .
C14S C13S N7S 158(6) . .
N8S C15S C16S 176.2(17) . .
N9S C17S C18S 178(2) . .
N10S C19S C20S 177(4) . .
N11S C21S C22S 168(4) . .
N12S C23S C24S 176(5) . .
N6S C11S C12S 159(4) . .

loop_
_geom_bond_atom_site_label_1
_geom_bond_atom_site_label_2
_geom_bond_distance
_geom_bond_site_symmetry_2
C1 C2 1.545(5) .
C1 P1 1.731(4) .
C1 P2 1.737(4) .
C2 C3 1.519(6) .
C2 C5 1.520(5) .
C2 C4 1.529(6) .
C6 C7 1.542(5) .
C6 P3 1.736(4) .
C6 P1 1.742(4) .
C7 C8 1.520(6) .
C7 C9 1.527(6) .
C7 C10 1.533(6) .
C11 C12 1.542(6) .
C11 P5 1.733(4) .
C11 P4 1.737(4) .
C12 C14 1.511(7) .
C12 C13 1.524(6) .
C12 C15 1.531(7) .
Cl1 Cu2 2.4085(16) .
Cl1 Cu4 2.4159(9) .
Cl1 Cu4 2.4160(9) 4_565
Cl2 Cu1 2.3897(14) .
Cl2 Cu3 2.4409(9) .
Cl2 Cu3 2.4410(9) 4_565
Cl3 Cu3 2.2305(11) .
Cl4 Cu2 2.2791(16) .
Cl4 Cu5 2.300(2) .
Cl5A Cu5 2.142(9) .
Cl5B Cl5B 1.42(2) 4_565
Cl5B Cu5 2.281(9) .
Cu1 N5 1.858(13) .
Cu1 N3S 2.190(18) .
Cu1 P2 2.3250(11) 4_565
Cu1 P2 2.3250(11) .
Cu1 Cu2 2.4961(14) .
Cu2 P2 2.3612(11) .
Cu2 P2 2.3612(11) 4_565
Cu3 P3 2.3493(10) .
Cu3 P4 2.3566(11) .
Cu3 Cu4 2.4823(9) .
Cu4 N4 1.972(4) .
Cu4 P4 2.3207(10) .
Cu4 P3 2.3449(12) .
Cu5 P5 2.1908(15) 1_655
Cu5 Cl5B 2.281(9) 4_565
Cu6 N1 2.020(4) .
Cu6 N3 2.053(5) .
Cu6 N2 2.061(4) .
Cu6 P1 2.2317(10) .
P2 P3 2.0966(13) .
P4 P4 2.0964(19) 4_565
P5 C11 1.733(4) 4_565
P5 Cu5 2.1908(15) 1_455
N1 C16 1.119(6) .
C16 C17 1.453(8) .
N2 C18 1.124(6) .
C18 C19 1.454(7) .
N3 C20 1.133(7) .
C20 C21 1.452(9) .
N4 C22 1.133(6) .
C22 C23 1.452(8) .
N5 C24 0.986(18) .
C24 C25 1.58(3) .
N1S C1S 1.141(12) .
C1S C2S 1.410(11) .
N2S C3S 1.136(9) .
C3S C4S 1.452(9) .
N3S C5S 1.05(3) .
C5S C6S 1.56(4) .
N4S C7S 1.13(2) .
C7S C8S 1.53(3) .
N5S C9S 1.11(3) .
C9S C10S 1.62(3) .
N7S C13S 1.26(7) .
C13S C14S 1.24(6) .
N8S C15S 1.15(2) .
C15S C16S 1.45(2) .
N9S C17S 1.20(2) .
C17S C18S 1.45(2) .
N10S C19S 1.08(4) .
C19S C20S 1.53(2) .
N11S C21S 1.09(4) .
C21S C22S 1.43(4) .
N12S C23S 1.05(5) .
C23S C24S 1.51(6) .
N6S C11S 0.92(4) .
C11S C12S 1.27(3) .
